data_2101938
loop_
_publ_author_name
'Verdonk, M. L.'
'Voogd, J. W.'
'Kanters, J. A.'
'Kroon, J.'
'den Besten, R.'
'Brandsma, L.'
'Leysen, D.'
'Kelder, J.'

_publ_section_title
;
 Structure and Serotonin 5-HT~2C~ Receptor Activity of <i>ortho</i>-
 and <i>meta</i>-Substituted Phenylpiperazines
;
_journal_issue 6
_journal_name_full 'Acta Crystallographica Section B'
_journal_page_first 976
_journal_page_last 983
_journal_paper_doi 10.1107/S0108768197009142
_journal_volume 53
_journal_year 1997
_chemical_formula_moiety 'C15 H19 N2 1+, C4 H3 O4 1-'
_chemical_formula_sum 'C19 H22 N2 O4'
_chemical_formula_weight 342.40
_chemical_name_systematic
;
 1-(1-naphthyl)-4-methylpiperazine maleate
;
_space_group_IT_number 14
_symmetry_cell_setting monoclinic
_symmetry_space_group_name_Hall '-P 2yab'
_symmetry_space_group_name_H-M 'P 1 21/a 1'
_audit_creation_method SHELXL
_cell_angle_alpha 90.00
_cell_angle_beta 104.295(8)
_cell_angle_gamma 90.00
_cell_formula_units_Z 4
_cell_length_a 10.8834(12)
_cell_length_b 11.2355(10)
_cell_length_c 14.743(2)
_cell_measurement_reflns_used 25
_cell_measurement_temperature 293(2)
_cell_measurement_theta_max 16.04
_cell_measurement_theta_min 5.70
_cell_volume 1747.0(3)
_computing_cell_refinement 'SET4 (De Boer & Duisenberg, 1984)'
_computing_data_reduction 'HELENA (Spek, 1990a)'
_computing_molecular_graphics 'PLUTON (Spek, 1991)'
_computing_publication_material 'PLATON (Spek, 1990b)'
_computing_structure_refinement 'SHELXL-93 (Sheldrick, 1993)'
_computing_structure_solution 'SHELXS-86 (Sheldrick, 1990)'
_diffrn_ambient_temperature 293(2)
_diffrn_measurement_device 'Enraf-Nonius CAD4 diffractometer'
_diffrn_measurement_method '\w/2\q with \D\w=0.80+0.35tan\q'
_diffrn_radiation_monochromator graphite
_diffrn_radiation_source 'fine-focus sealed tube'
_diffrn_radiation_type MoK\a
_diffrn_radiation_wavelength 0.71073
_diffrn_reflns_av_R_equivalents 0.1943
_diffrn_reflns_av_sigmaI/netI 0.1324
_diffrn_reflns_limit_h_max 14
_diffrn_reflns_limit_h_min -14
_diffrn_reflns_limit_k_max 0
_diffrn_reflns_limit_k_min -14
_diffrn_reflns_limit_l_max 19
_diffrn_reflns_limit_l_min -19
_diffrn_reflns_number 6135
_diffrn_reflns_theta_max 27.51
_diffrn_reflns_theta_min 1.43
_diffrn_standards_decay_% 2
_diffrn_standards_number 3
_exptl_absorpt_coefficient_mu 0.09
_exptl_absorpt_correction_type none
_exptl_crystal_colour colourless
_exptl_crystal_density_diffrn 1.302
_exptl_crystal_description 'block shaped'
_exptl_crystal_F_000 728
_exptl_crystal_size_max 0.48
_exptl_crystal_size_mid 0.31
_exptl_crystal_size_min 0.10
_refine_diff_density_max 0.165
_refine_diff_density_min -0.181
_refine_ls_extinction_method none
_refine_ls_goodness_of_fit_all 0.830
_refine_ls_goodness_of_fit_obs 1.158
_refine_ls_hydrogen_treatment 'see text'
_refine_ls_matrix_type full
_refine_ls_number_parameters 284
_refine_ls_number_reflns 4011
_refine_ls_number_restraints 0
_refine_ls_restrained_S_all 0.830
_refine_ls_restrained_S_obs 1.158
_refine_ls_R_factor_all 0.1988
_refine_ls_R_factor_obs 0.0568
_refine_ls_shift/esd_max 0.001
_refine_ls_shift/esd_mean 0.000
_refine_ls_structure_factor_coef Fsqd
_refine_ls_weighting_details 'w = 1/[\s^2^(Fo^2^)+(0.0470P)^2^+0.0000P] where P=(Fo^2^+2Fc^2^)/3'
_refine_ls_weighting_scheme calc
_refine_ls_wR_factor_all 0.1301
_refine_ls_wR_factor_obs 0.1029
_reflns_number_observed 1469
_reflns_number_total 4011
_reflns_observed_criterion >2sigma(I)
_cod_data_source_file ha0157.cif
_cod_data_source_block 1NMP
_cod_depositor_comments
;
The following automatic conversions were performed:

'_refine_ls_weighting_scheme' value 'w =
1/[\s^2^(Fo^2^)+(0.0470P)^2^+0.0000P] where P=(Fo^2^+2Fc^2^)/3' was
changed to 'calc'. New tag '_refine_ls_weighting_details' was
created. The value of the new tag was set to 'w =
1/[\s^2^(Fo^2^)+(0.0470P)^2^+0.0000P] where P=(Fo^2^+2Fc^2^)/3'.

Automatic conversion script
Id: cif_fix_values 3143 2015-03-26 13:38:13Z robertas 
;
_cod_database_code 2101938

loop_
_symmetry_equiv_pos_as_xyz
'x, y, z'
'-x+1/2, y+1/2, -z'
'-x, -y, -z'
'x-1/2, -y-1/2, z'

loop_
_atom_site_aniso_label
_atom_site_aniso_U_11
_atom_site_aniso_U_22
_atom_site_aniso_U_33
_atom_site_aniso_U_12
_atom_site_aniso_U_13
_atom_site_aniso_U_23
N1 0.0337(12) 0.0483(14) 0.037(2) 0.0036(10) 0.0128(11) 0.0039(12)
N2 0.0492(14) 0.0489(14) 0.039(2) 0.0004(12) 0.0042(13) 0.0016(13)
C1 0.0387(15) 0.042(2) 0.035(2) -0.0009(12) 0.0066(14) 0.0036(15)
C10 0.039(2) 0.049(2) 0.045(2) -0.0006(14) 0.0113(15) 0.005(2)
C2 0.0371(15) 0.040(2) 0.046(2) -0.0014(12) 0.0111(14) 0.0078(14)
C6 0.050(2) 0.050(2) 0.046(2) 0.0003(14) 0.011(2) 0.001(2)
C8 0.041(2) 0.062(2) 0.047(2) 0.004(2) 0.010(2) 0.004(2)
C3 0.040(2) 0.046(2) 0.059(2) -0.0061(14) 0.013(2) 0.016(2)
C7 0.040(2) 0.058(2) 0.050(2) 0.007(2) 0.012(2) -0.001(2)
C12 0.055(2) 0.046(2) 0.061(2) 0.006(2) 0.019(2) 0.003(2)
C9 0.047(2) 0.058(2) 0.043(2) 0.008(2) 0.014(2) 0.004(2)
C13 0.072(2) 0.053(2) 0.081(3) 0.009(2) 0.038(2) 0.007(2)
C4 0.052(2) 0.068(2) 0.042(2) -0.007(2) 0.001(2) 0.010(2)
C11 0.066(2) 0.078(2) 0.053(2) 0.000(2) 0.001(2) 0.008(2)
C15 0.045(2) 0.059(2) 0.079(3) -0.001(2) 0.014(2) 0.030(2)
C14 0.056(2) 0.061(2) 0.110(4) 0.019(2) 0.039(3) 0.026(3)
C5 0.067(2) 0.064(2) 0.043(2) -0.003(2) 0.017(2) -0.004(2)
O12' 0.0602(14) 0.0673(15) 0.089(2) -0.0122(13) 0.0306(13) 0.0057(14)
O41' 0.0539(14) 0.081(2) 0.080(2) 0.0090(13) 0.0148(12) 0.009(2)
O11' 0.079(2) 0.0513(13) 0.088(2) 0.0026(12) 0.0152(13) 0.0106(14)
C1' 0.062(2) 0.052(2) 0.039(2) 0.002(2) 0.011(2) 0.004(2)
C3' 0.050(2) 0.056(2) 0.062(2) -0.003(2) 0.010(2) 0.012(2)
O42' 0.110(2) 0.067(2) 0.115(2) 0.031(2) 0.029(2) 0.019(2)
C4' 0.065(2) 0.073(2) 0.047(2) 0.002(2) 0.011(2) 0.004(2)
C2' 0.041(2) 0.065(2) 0.072(3) 0.001(2) 0.010(2) 0.019(2)

loop_
_atom_site_label
_atom_site_fract_x
_atom_site_fract_y
_atom_site_fract_z
_atom_site_U_iso_or_equiv
_atom_site_thermal_displace_type
_atom_site_calc_flag
_atom_site_refinement_flags
_atom_site_occupancy
_atom_site_type_symbol
N1 0.1421(2) 0.0174(2) 0.3297(2) 0.0390(6) Uani d . 1 N
N2 -0.0025(2) 0.1292(2) 0.1621(2) 0.0467(6) Uani d . 1 N
H21 0.025(2) 0.215(3) 0.174(2) 0.065(2) Uiso d . 1 H
C1 0.2245(2) -0.0085(2) 0.4190(2) 0.0388(7) Uani d . 1 C
C10 0.2038(3) 0.0753(3) 0.2635(2) 0.0442(8) Uani d . 1 C
H101 0.226(2) 0.165(3) 0.281(2) 0.065(2) Uiso d . 1 H
H102 0.288(2) 0.037(2) 0.2660(19) 0.065(2) Uiso d . 1 H
C2 0.3208(2) -0.0961(2) 0.4230(2) 0.0409(7) Uani d . 1 C
C6 0.2114(3) 0.0443(3) 0.4998(2) 0.0488(8) Uani d . 1 C
H6 0.145(3) 0.109(2) 0.499(2) 0.065(2) Uiso d . 1 H
C8 -0.0629(3) 0.0806(3) 0.2352(2) 0.0501(8) Uani d . 1 C
H81 -0.084(2) -0.002(3) 0.211(2) 0.065(2) Uiso d . 1 H
H82 -0.144(3) 0.129(2) 0.2304(19) 0.065(2) Uiso d . 1 H
C3 0.4085(3) -0.1173(3) 0.5101(2) 0.0482(8) Uani d . 1 C
C7 0.0273(3) 0.0839(3) 0.3305(2) 0.0491(8) Uani d . 1 C
H71 0.052(3) 0.165(3) 0.352(2) 0.065(2) Uiso d . 1 H
H72 -0.016(2) 0.042(2) 0.375(2) 0.065(2) Uiso d . 1 H
C12 0.3312(3) -0.1647(3) 0.3455(3) 0.0531(9) Uani d . 1 C
H12 0.261(3) -0.159(3) 0.286(2) 0.065(2) Uiso d . 1 H
C9 0.1202(3) 0.0667(3) 0.1658(2) 0.0489(8) Uani d . 1 C
H91 0.097(2) -0.020(3) 0.147(2) 0.065(2) Uiso d . 1 H
H92 0.157(2) 0.105(2) 0.119(2) 0.065(2) Uiso d . 1 H
C13 0.4302(3) -0.2419(3) 0.3523(3) 0.0649(10) Uani d . 1 C
H13 0.429(3) -0.284(3) 0.296(2) 0.065(2) Uiso d . 1 H
C4 0.3917(3) -0.0595(3) 0.5917(2) 0.0556(9) Uani d . 1 C
H4 0.455(3) -0.074(2) 0.650(2) 0.065(2) Uiso d . 1 H
C11 -0.0913(3) 0.1215(3) 0.0677(2) 0.0680(10) Uani d . 1 C
H111 -0.1685(3) 0.1625(3) 0.0682(2) 0.065(2) Uiso calc R 1 H
H112 -0.1096(3) 0.0395(3) 0.0516(2) 0.065(2) Uiso calc R 1 H
H113 -0.0530(3) 0.1576(3) 0.0224(2) 0.065(2) Uiso calc R 1 H
C15 0.5116(3) -0.1950(3) 0.5122(3) 0.0613(10) Uani d . 1 C
H15 0.573(3) -0.204(2) 0.578(2) 0.065(2) Uiso d . 1 H
C14 0.5225(3) -0.2542(3) 0.4358(3) 0.0724(12) Uani d . 1 C
H14 0.593(3) -0.298(2) 0.439(2) 0.065(2) Uiso d . 1 H
C5 0.2943(3) 0.0152(3) 0.5866(2) 0.0573(9) Uani d . 1 C
H5 0.279(2) 0.063(2) 0.643(2) 0.065(2) Uiso d . 1 H
O12' 0.0835(2) 0.5694(2) 0.8599(2) 0.0701(7) Uani d . 1 O
O41' 0.1732(2) 0.3701(2) 0.8915(2) 0.0718(7) Uani d . 1 O
O11' -0.1049(2) 0.6525(2) 0.8362(2) 0.0737(7) Uani d . 1 O
C1' -0.0339(3) 0.5651(3) 0.8540(2) 0.0515(8) Uani d . 1 C
C3' -0.0474(3) 0.3414(3) 0.8837(2) 0.0567(9) Uani d . 1 C
O42' 0.1034(2) 0.1898(2) 0.9055(2) 0.0970(9) Uani d . 1 O
C4' 0.0825(3) 0.2962(4) 0.8938(2) 0.0623(9) Uani d . 1 C
C2' -0.0939(3) 0.4490(3) 0.8692(2) 0.0602(9) Uani d . 1 C
H3' 0.610(2) -0.221(2) 0.110(2) 0.065(2) Uiso d . 1 H
H2' 0.683(3) -0.040(2) 0.134(2) 0.065(2) Uiso d . 1 H
H41' 0.146(3) 0.451(3) 0.883(2) 0.065(2) Uiso d . 1 H

loop_
_atom_type_symbol
_atom_type_description
_atom_type_scat_dispersion_real
_atom_type_scat_dispersion_imag
_atom_type_scat_source
C C 0.0020 0.0020 'International Tables Vol C Tables 4.2.6.8 and 6.1.1.4'
H H 0.0000 0.0000 'International Tables Vol C Tables 4.2.6.8 and 6.1.1.4'
N N 0.0040 0.0030 'International Tables Vol C Tables 4.2.6.8 and 6.1.1.4'
O O 0.0080 0.0060 'International Tables Vol C Tables 4.2.6.8 and 6.1.1.4'

loop_
_geom_angle_atom_site_label_1
_geom_angle_atom_site_label_2
_geom_angle_atom_site_label_3
_geom_angle
_geom_angle_publ_flag
C1 N1 C7 116.1(2) no
C1 N1 C10 114.7(2) no
C7 N1 C10 108.2(2) no
C11 N2 C9 112.0(3) no
C11 N2 C8 110.7(2) no
C9 N2 C8 110.4(2) no
C6 C1 N1 122.5(2) no
C6 C1 C2 119.7(3) no
N1 C1 C2 117.8(3) no
N1 C10 C9 109.9(2) no
C12 C2 C3 118.2(3) no
C12 C2 C1 123.3(3) no
C3 C2 C1 118.4(3) no
C1 C6 C5 120.6(3) no
N2 C8 C7 111.3(2) no
C15 C3 C4 122.1(3) no
C15 C3 C2 118.4(3) no
C4 C3 C2 119.5(3) no
N1 C7 C8 110.1(3) no
C13 C12 C2 120.6(3) no
N2 C9 C10 109.2(3) no
C12 C13 C14 120.8(4) no
C5 C4 C3 120.3(3) no
C14 C15 C3 121.5(4) no
C15 C14 C13 120.1(3) no
C4 C5 C6 121.1(3) no
O11' C1' O12' 123.6(3) no
O11' C1' C2' 116.7(3) no
O12' C1' C2' 119.6(3) no
C2' C3' C4' 131.1(3) no
O42' C4' O41' 121.0(3) no
O42' C4' C3' 119.5(3) no
O41' C4' C3' 119.5(3) no
C3' C2' C1' 131.5(3) no

loop_
_geom_bond_atom_site_label_1
_geom_bond_atom_site_label_2
_geom_bond_distance
_geom_bond_publ_flag
N1 C1 1.428(3) no
N1 C7 1.459(3) no
N1 C10 1.466(3) no
N2 C11 1.488(4) no
N2 C9 1.497(3) no
N2 C8 1.497(4) no
C1 C6 1.369(4) no
C1 C2 1.429(3) no
C10 C9 1.505(4) no
C2 C12 1.405(4) no
C2 C3 1.419(4) no
C6 C5 1.410(4) no
C8 C7 1.503(4) no
C3 C15 1.416(4) no
C3 C4 1.418(4) no
C12 C13 1.367(4) no
C13 C14 1.390(5) no
C4 C5 1.339(4) no
C15 C14 1.339(5) no
O12' C1' 1.260(3) no
O41' C4' 1.297(4) no
O11' C1' 1.237(3) no
C1' C2' 1.501(4) no
C3' C2' 1.307(4) no
C3' C4' 1.475(4) no
O42' C4' 1.221(4) no

loop_
_cod_related_entry_id
_cod_related_entry_database
_cod_related_entry_code
1 ChemSpider 4949900
